data_1537097
loop_
_publ_author_name
'Zhuraleva, M.A.'
'Salvador, J.'
'Bilc, D.'
'Kannewurf, C.R.'
'Mahanti, S.D.'
'Ireland, J.'
'Kanatzidis, M.G.'

_publ_section_title
;
 Intermetallics as zintl phases: Yb2 Ga4 Ge6 and RE3 Ga4 Ge6 (RE= Yb, Eu):
 Structural response of a [Ga4 Ge6]4- framework to reduction by two
 electrons
;
_journal_name_full 'Chemistry - A European Journal'
_journal_page_first 3197
_journal_page_last 3208
_journal_volume 10
_journal_year 2004
_chemical_formula_sum 'Eu3 Ga4 Ge6'
_space_group_IT_number 12
_symmetry_space_group_name_Hall '-C 2y'
_symmetry_space_group_name_H-M 'C 1 2/m 1'
_cell_angle_alpha 90
_cell_angle_beta 91.683
_cell_angle_gamma 90
_cell_formula_units_Z 4
_cell_length_a 24.136
_cell_length_b 4.3118
_cell_length_c 11.0169
_cell_volume 1146.030
_citation_journal_id_ASTM CEUJED
_cod_data_source_file Zhuraleva_CEUJED_2004_1289.cif
_cod_data_source_block Eu3Ga4Ge6
_cod_original_cell_volume 1146.03
_cod_database_code 1537097

loop_
_symmetry_equiv_pos_as_xyz
x,y,z
-x,y,-z
-x,-y,-z
x,-y,z
x+1/2,y+1/2,z
-x+1/2,y+1/2,-z
-x+1/2,-y+1/2,-z
x+1/2,-y+1/2,z

loop_
_atom_site_label
_atom_site_type_symbol
_atom_site_fract_x
_atom_site_fract_y
_atom_site_fract_z
_atom_site_occupancy
_atom_site_U_iso_or_equiv
Ge1 Ge 0.02348 0 0.60208 1 0.0
Eu1 Eu 0.17433 0 0.54469 1 0.0
Ge4 Ge 0.34796 0 0.23779 1 0.0
Eu3 Eu 0.64466 0 0.10179 1 0.0
Ga3 Ga 0.06581 0 0.27423 1 0.0
Ge2 Ge 0.2261 0 0.02511 1 0.0
Ga1 Ga 0.42298 0 0.41716 1 0.0
Ga4 Ga 0.86233 0 0.11934 1 0.0
Ga2 Ga 0.24076 0 0.255 1 0.0
Eu2 Eu 0.47704 0 0.16912 1 0.0
Ge6 Ge 0.05146 0 0.03547 1 0.0
Ge5 Ge 0.60488 0 0.3639 1 0.0
Ge3 Ge 0.2911 0 0.64433 1 0.0
